data_7212208
loop_
_publ_author_name
'Takahashi, Hiroki'
'Ito, Yoshikatsu'

_publ_section_title
;
 Low-temperature-induced reversible single-crystal-to-single-crystal phase
 transition of
 3,4-dichloro-2&#x2032;,4&#x2032;,6&#x2032;-triethylbenzophenone
;
_journal_issue 5
_journal_name_full CrystEngComm
_journal_page_first 1628
_journal_paper_doi 10.1039/b922167k
_journal_volume 12
_journal_year 2010
_chemical_formula_moiety 'C19 H23 Cl2 O '
_chemical_formula_sum 'C19 H23 Cl2 O'
_chemical_formula_weight 338.30
_space_group_IT_number 14
_symmetry_cell_setting monoclinic
_symmetry_Int_Tables_number 14
_symmetry_space_group_name_Hall '-P 2yab'
_symmetry_space_group_name_H-M 'P 1 21/a 1'
_cell_angle_alpha 90.0000
_cell_angle_beta 96.916(4)
_cell_angle_gamma 90.0000
_cell_formula_units_Z 8
_cell_length_a 10.861(2)
_cell_length_b 17.249(2)
_cell_length_c 18.531(2)
_cell_measurement_reflns_used 23046
_cell_measurement_temperature 108.1
_cell_measurement_theta_max 27.5
_cell_measurement_theta_min 3.0
_cell_volume 3446.4(8)
_computing_cell_refinement PROCESS-AUTO
_computing_data_collection PROCESS-AUTO
_computing_data_reduction CrystalStructure
_computing_publication_material 'CrystalStructure 3.8'
_computing_structure_refinement SHELXL
_computing_structure_solution SIR97
_diffrn_detector_area_resol_mean 10.00
_diffrn_measured_fraction_theta_full 0.916
_diffrn_measured_fraction_theta_max 0.916
_diffrn_measurement_device_type 'Rigaku RAXIS-RAPID'
_diffrn_measurement_method \w
_diffrn_radiation_type 'Mo K\a'
_diffrn_radiation_wavelength 0.71075
_diffrn_reflns_av_R_equivalents 0.180
_diffrn_reflns_limit_h_max 14
_diffrn_reflns_limit_h_min -14
_diffrn_reflns_limit_k_max 22
_diffrn_reflns_limit_k_min -22
_diffrn_reflns_limit_l_max 24
_diffrn_reflns_limit_l_min -23
_diffrn_reflns_number 45425
_diffrn_reflns_theta_full 27.49
_diffrn_reflns_theta_max 27.49
_exptl_absorpt_coefficient_mu 0.376
_exptl_absorpt_correction_type none
_exptl_crystal_colour colorless
_exptl_crystal_density_diffrn 1.304
_exptl_crystal_density_method 'not measured'
_exptl_crystal_description block
_exptl_crystal_F_000 1432.00
_exptl_crystal_size_max 0.10
_exptl_crystal_size_mid 0.10
_exptl_crystal_size_min 0.10
_refine_diff_density_max 1.67
_refine_diff_density_min -1.09
_refine_ls_extinction_method none
_refine_ls_goodness_of_fit_ref 1.262
_refine_ls_hydrogen_treatment refall
_refine_ls_number_parameters 398
_refine_ls_number_reflns 7240
_refine_ls_R_factor_gt 0.1868
_refine_ls_shift/su_max 0.0050
_refine_ls_structure_factor_coef Fsqd
_refine_ls_weighting_details 'w = 1/[\s^2^(Fo^2^)+(0.3000P)^2^+0.0000P] where P=(Fo^2^+2Fc^2^)/3'
_refine_ls_weighting_scheme calc
_refine_ls_wR_factor_ref 0.5145
_reflns_number_gt 4157
_reflns_number_total 7240
_reflns_threshold_expression F^2^>2.0\s(F^2^)
_cod_data_source_file b922167k.txt
_cod_data_source_block 1-beta
_cod_original_cell_volume 3446.2(7)
_cod_original_formula_sum 'C19 H23 Cl2 O '
_cod_database_code 7212208

loop_
_symmetry_equiv_pos_site_id
_symmetry_equiv_pos_as_xyz
1 +X,+Y,+Z
2 1/2-X,1/2+Y,-Z
3 -X,-Y,-Z
4 1/2+X,1/2-Y,+Z

loop_
_atom_site_label
_atom_site_type_symbol
_atom_site_fract_x
_atom_site_fract_y
_atom_site_fract_z
_atom_site_U_iso_or_equiv
_atom_site_adp_type
_atom_site_occupancy
_atom_site_symmetry_multiplicity
_atom_site_calc_flag
_atom_site_refinement_flags
Cl(1) Cl -0.0501(2) 0.59491(12) 0.08211(12) 0.0441(6) Uani 1.00 1 d .
Cl(2) Cl 0.2406(2) 0.57419(15) 0.10760(17) 0.0608(8) Uani 1.00 1 d .
O(1) O -0.2051(5) 0.3057(3) 0.0768(3) 0.0505(16) Uani 1.00 1 d .
C(1) C -0.0448(7) 0.2209(4) 0.1244(4) 0.0357(17) Uani 1.00 1 d .
C(2) C -0.0097(6) 0.1671(5) 0.0748(4) 0.0347(17) Uani 1.00 1 d .
C(3) C 0.0261(8) 0.0918(5) 0.1000(5) 0.043(2) Uani 1.00 1 d .
C(4) C 0.0289(7) 0.0720(4) 0.1724(4) 0.0368(17) Uani 1.00 1 d .
C(5) C -0.0005(8) 0.1288(4) 0.2207(4) 0.0388(18) Uani 1.00 1 d .
C(6) C -0.0361(8) 0.2024(4) 0.2003(4) 0.0389(18) Uani 1.00 1 d .
C(7) C -0.0943(7) 0.2982(4) 0.0968(4) 0.0359(17) Uani 1.00 1 d .
C(8) C -0.0092(7) 0.3649(4) 0.1010(4) 0.0359(17) Uani 1.00 1 d .
C(9) C -0.0615(7) 0.4394(5) 0.0898(4) 0.0349(17) Uani 1.00 1 d .
C(10) C 0.0166(8) 0.5028(4) 0.0929(4) 0.0350(16) Uani 1.00 1 d .
C(11) C 0.1456(8) 0.4951(5) 0.1049(4) 0.0409(19) Uani 1.00 1 d .
C(12) C 0.1954(7) 0.4216(4) 0.1136(4) 0.0374(18) Uani 1.00 1 d .
C(13) C 0.1177(7) 0.3578(5) 0.1117(4) 0.0379(18) Uani 1.00 1 d .
C(14) C -0.0186(8) 0.1865(6) -0.0053(4) 0.046(2) Uani 1.00 1 d .
C(15) C -0.1435(9) 0.1612(7) -0.0456(5) 0.055(2) Uani 1.00 1 d .
C(16) C 0.0640(9) -0.0091(5) 0.1985(5) 0.045(2) Uani 1.00 1 d .
C(17) C 0.2026(9) -0.0177(6) 0.2190(5) 0.054(2) Uani 1.00 1 d .
C(18) C -0.0665(8) 0.2614(5) 0.2546(4) 0.0427(19) Uani 1.00 1 d .
C(19) C -0.2040(9) 0.2630(7) 0.2655(5) 0.059(2) Uani 1.00 1 d .
H(1) H 0.0487 0.0543 0.0665 0.052 Uiso 1.00 1 c R
H(2) H 0.0045 0.1157 0.2708 0.047 Uiso 1.00 1 c R
H(3) H -0.1488 0.4459 0.0803 0.042 Uiso 1.00 1 c R
H(4) H 0.2828 0.4147 0.1207 0.045 Uiso 1.00 1 c R
H(5) H 0.1533 0.3076 0.1181 0.045 Uiso 1.00 1 c R
H(6) H -0.0084 0.2431 -0.0112 0.055 Uiso 1.00 1 c R
H(7) H 0.0493 0.1602 -0.0269 0.055 Uiso 1.00 1 c R
H(8) H -0.2036 0.2034 -0.0449 0.066 Uiso 1.00 1 c R
H(9) H -0.1333 0.1483 -0.0960 0.066 Uiso 1.00 1 c R
H(10) H -0.1737 0.1155 -0.0216 0.066 Uiso 1.00 1 c R
H(11) H 0.0210 -0.0214 0.2412 0.054 Uiso 1.00 1 c R
H(12) H 0.0358 -0.0466 0.1596 0.054 Uiso 1.00 1 c R
H(13) H 0.2237 -0.0059 0.2707 0.064 Uiso 1.00 1 c R
H(14) H 0.2273 -0.0711 0.2095 0.064 Uiso 1.00 1 c R
H(15) H 0.2464 0.0181 0.1899 0.064 Uiso 1.00 1 c R
H(16) H -0.0168 0.2504 0.3018 0.051 Uiso 1.00 1 c R
H(17) H -0.0422 0.3133 0.2384 0.051 Uiso 1.00 1 c R
H(18) H -0.2177 0.2293 0.3064 0.071 Uiso 1.00 1 c R
H(19) H -0.2284 0.3161 0.2759 0.071 Uiso 1.00 1 c R
H(20) H -0.2539 0.2445 0.2213 0.071 Uiso 1.00 1 c R
Cl(3) Cl 0.0816(2) -0.09184(12) 0.58337(11) 0.0401(5) Uani 1.00 1 d .
Cl(4) Cl -0.2091(2) -0.07348(12) 0.58058(13) 0.0457(6) Uani 1.00 1 d .
O(2) O 0.2396(5) 0.1924(3) 0.6226(4) 0.0517(16) Uani 1.00 1 d .
C(20) C 0.0744(7) 0.2831(4) 0.6236(4) 0.0324(16) Uani 1.00 1 d .
C(21) C 0.0293(7) 0.3231(4) 0.5593(4) 0.0332(16) Uani 1.00 1 d .
C(22) C -0.0130(7) 0.3973(4) 0.5646(4) 0.0345(16) Uani 1.00 1 d .
C(23) C -0.0176(8) 0.4351(4) 0.6317(4) 0.0376(18) Uani 1.00 1 d .
C(24) C 0.0279(8) 0.3939(4) 0.6942(4) 0.0398(18) Uani 1.00 1 d .
C(25) C 0.0747(7) 0.3187(4) 0.6908(4) 0.0370(17) Uani 1.00 1 d .
C(26) C 0.1268(7) 0.2041(4) 0.6198(4) 0.0349(17) Uani 1.00 1 d .
C(27) C 0.0415(6) 0.1357(4) 0.6114(4) 0.0298(15) Uani 1.00 1 d .
C(28) C 0.0934(8) 0.0620(4) 0.6020(4) 0.0359(17) Uani 1.00 1 d .
C(29) C 0.0160(8) -0.0008(4) 0.5935(4) 0.0370(17) Uani 1.00 1 d .
C(30) C -0.1119(8) 0.0063(4) 0.5936(4) 0.0349(17) Uani 1.00 1 d .
C(31) C -0.1637(8) 0.0792(4) 0.6032(4) 0.0367(18) Uani 1.00 1 d .
C(32) C -0.0866(6) 0.1435(4) 0.6111(4) 0.0320(15) Uani 1.00 1 d .
C(33) C 0.0317(8) 0.2840(4) 0.4860(4) 0.0405(18) Uani 1.00 1 d .
C(34) C 0.1558(9) 0.2891(5) 0.4583(4) 0.046(2) Uani 1.00 1 d .
C(35) C -0.0621(9) 0.5170(4) 0.6341(5) 0.0424(19) Uani 1.00 1 d .
C(36) C -0.1151(9) 0.5394(5) 0.7035(5) 0.051(2) Uani 1.00 1 d .
C(37) C 0.1210(8) 0.2780(5) 0.7619(4) 0.0420(19) Uani 1.00 1 d .
C(38) C 0.0148(11) 0.2354(5) 0.7943(5) 0.057(2) Uani 1.00 1 d .
H(21) H -0.0405 0.4246 0.5212 0.041 Uiso 1.00 1 c R
H(22) H 0.0270 0.4178 0.7403 0.048 Uiso 1.00 1 c R
H(23) H 0.1803 0.0561 0.6017 0.043 Uiso 1.00 1 c R
H(24) H -0.2505 0.0846 0.6043 0.044 Uiso 1.00 1 c R
H(25) H -0.1213 0.1934 0.6165 0.038 Uiso 1.00 1 c R
H(26) H -0.0315 0.3084 0.4501 0.049 Uiso 1.00 1 c R
H(27) H 0.0091 0.2287 0.4902 0.049 Uiso 1.00 1 c R
H(28) H 0.2052 0.2433 0.4741 0.055 Uiso 1.00 1 c R
H(29) H 0.1441 0.2915 0.4051 0.055 Uiso 1.00 1 c R
H(30) H 0.1991 0.3358 0.4778 0.055 Uiso 1.00 1 c R
H(31) H 0.0080 0.5521 0.6278 0.051 Uiso 1.00 1 c R
H(32) H -0.1267 0.5255 0.5924 0.051 Uiso 1.00 1 c R
H(33) H -0.0487 0.5599 0.7388 0.061 Uiso 1.00 1 c R
H(34) H -0.1791 0.5792 0.6926 0.061 Uiso 1.00 1 c R
H(35) H -0.1517 0.4936 0.7239 0.061 Uiso 1.00 1 c R
H(36) H 0.1861 0.2401 0.7532 0.050 Uiso 1.00 1 c R
H(37) H 0.1586 0.3167 0.7974 0.050 Uiso 1.00 1 c R
H(38) H 0.0078 0.1823 0.7754 0.068 Uiso 1.00 1 c R
H(39) H 0.0327 0.2340 0.8474 0.068 Uiso 1.00 1 c R
H(40) H -0.0635 0.2629 0.7806 0.068 Uiso 1.00 1 c R

loop_
_atom_site_aniso_label
_atom_site_aniso_U_11
_atom_site_aniso_U_22
_atom_site_aniso_U_33
_atom_site_aniso_U_12
_atom_site_aniso_U_13
_atom_site_aniso_U_23
Cl(1) 0.0478(13) 0.0325(11) 0.0531(12) 0.0071(8) 0.0100(9) 0.0001(8)
Cl(2) 0.0479(14) 0.0403(13) 0.094(2) -0.0117(10) 0.0095(13) 0.0007(11)
O(1) 0.028(3) 0.040(3) 0.082(4) -0.001(2) 0.000(2) 0.013(3)
C(1) 0.030(3) 0.033(4) 0.045(4) -0.004(3) 0.009(3) 0.002(3)
C(2) 0.018(3) 0.043(4) 0.044(4) 0.001(3) 0.009(2) 0.000(3)
C(3) 0.035(4) 0.046(5) 0.048(4) -0.004(3) 0.007(3) 0.004(3)
C(4) 0.029(4) 0.030(3) 0.051(4) 0.002(3) 0.002(3) -0.000(3)
C(5) 0.045(4) 0.030(4) 0.042(4) -0.004(3) 0.007(3) 0.009(3)
C(6) 0.041(4) 0.032(4) 0.045(4) -0.007(3) 0.009(3) 0.000(3)
C(7) 0.033(4) 0.032(4) 0.045(4) -0.010(3) 0.017(3) -0.002(3)
C(8) 0.032(4) 0.034(4) 0.043(4) -0.002(3) 0.011(3) -0.001(3)
C(9) 0.029(3) 0.040(4) 0.036(4) 0.008(3) 0.006(3) 0.004(3)
C(10) 0.038(4) 0.031(3) 0.038(4) 0.002(3) 0.012(3) -0.004(3)
C(11) 0.035(4) 0.039(4) 0.051(4) -0.011(3) 0.011(3) 0.004(3)
C(12) 0.023(3) 0.038(4) 0.050(4) -0.003(3) 0.002(3) 0.006(3)
C(13) 0.036(4) 0.032(4) 0.047(4) 0.008(3) 0.012(3) 0.003(3)
C(14) 0.047(5) 0.052(5) 0.041(4) -0.005(4) 0.013(3) 0.004(3)
C(15) 0.046(5) 0.071(7) 0.050(5) 0.001(5) 0.009(4) -0.001(4)
C(16) 0.047(5) 0.034(4) 0.052(5) 0.005(3) 0.003(3) 0.010(3)
C(17) 0.047(5) 0.053(5) 0.064(6) 0.015(4) 0.020(4) 0.005(4)
C(18) 0.038(4) 0.045(4) 0.047(4) -0.004(3) 0.009(3) 0.001(3)
C(19) 0.047(5) 0.070(7) 0.062(6) -0.002(5) 0.015(4) -0.013(5)
Cl(3) 0.0407(11) 0.0299(10) 0.0500(12) 0.0039(7) 0.0063(8) -0.0031(7)
Cl(4) 0.0371(11) 0.0342(11) 0.0656(14) -0.0088(8) 0.0058(9) -0.0041(9)
O(2) 0.028(2) 0.036(3) 0.091(4) -0.001(2) 0.007(2) 0.002(3)
C(20) 0.029(3) 0.024(3) 0.045(4) -0.002(2) 0.008(3) 0.000(2)
C(21) 0.026(3) 0.027(3) 0.047(4) 0.001(2) 0.009(3) 0.002(3)
C(22) 0.029(3) 0.029(3) 0.045(4) 0.004(3) 0.002(3) 0.004(3)
C(23) 0.038(4) 0.027(3) 0.047(4) -0.001(3) 0.004(3) 0.004(3)
C(24) 0.042(4) 0.029(4) 0.048(4) -0.001(3) 0.004(3) -0.003(3)
C(25) 0.030(3) 0.035(4) 0.047(4) 0.005(3) 0.007(3) 0.004(3)
C(26) 0.036(4) 0.025(3) 0.045(4) 0.003(3) 0.009(3) -0.004(3)
C(27) 0.027(3) 0.022(3) 0.041(4) -0.000(2) 0.004(2) -0.001(2)
C(28) 0.033(4) 0.030(4) 0.045(4) 0.010(3) 0.005(3) -0.005(3)
C(29) 0.043(4) 0.030(3) 0.038(4) 0.001(3) 0.007(3) -0.001(3)
C(30) 0.043(4) 0.019(3) 0.044(4) -0.006(3) 0.011(3) 0.004(2)
C(31) 0.029(4) 0.032(4) 0.048(4) 0.006(3) 0.000(3) -0.007(3)
C(32) 0.026(3) 0.025(3) 0.047(4) -0.000(2) 0.013(3) -0.000(3)
C(33) 0.052(5) 0.032(4) 0.038(4) -0.003(3) 0.005(3) 0.002(3)
C(34) 0.051(5) 0.045(5) 0.042(4) -0.003(4) 0.008(3) -0.003(3)
C(35) 0.047(4) 0.028(4) 0.054(5) 0.000(3) 0.012(3) 0.001(3)
C(36) 0.058(5) 0.038(4) 0.053(5) 0.013(4) -0.004(4) -0.003(3)
C(37) 0.043(4) 0.042(4) 0.041(4) 0.004(3) 0.006(3) 0.003(3)
C(38) 0.074(7) 0.040(5) 0.058(5) -0.020(4) 0.011(4) 0.005(4)

loop_
_atom_type_symbol
_atom_type_description
_atom_type_scat_dispersion_real
_atom_type_scat_dispersion_imag
_atom_type_scat_source
C C 0.003 0.002
;
International Tables for Crystallography
(1992, Vol. C, Tables 4.2.6.8 and 6.1.1.4)
;
H H 0.000 0.000
;
International Tables for Crystallography
(1992, Vol. C, Table 6.1.1.4)
;
O O 0.011 0.006
;
International Tables for Crystallography
(1992, Vol. C, Tables 4.2.6.8 and 6.1.1.4)
;
Cl Cl 0.148 0.159
;
International Tables for Crystallography
(1992, Vol. C, Tables 4.2.6.8 and 6.1.1.4)
;

loop_
_geom_angle_atom_site_label_1
_geom_angle_atom_site_label_2
_geom_angle_atom_site_label_3
_geom_angle
_geom_angle_publ_flag
C(2) C(1) C(6) 120.5(7) yes
C(2) C(1) C(7) 118.8(7) yes
C(6) C(1) C(7) 120.7(7) yes
C(1) C(2) C(3) 118.6(7) yes
C(1) C(2) C(14) 120.6(7) yes
C(3) C(2) C(14) 120.6(7) yes
C(2) C(3) C(4) 121.3(8) yes
C(3) C(4) C(5) 118.1(7) yes
C(3) C(4) C(16) 120.9(7) yes
C(5) C(4) C(16) 121.0(7) yes
C(4) C(5) C(6) 123.8(7) yes
C(1) C(6) C(5) 117.5(7) yes
C(1) C(6) C(18) 120.9(7) yes
C(5) C(6) C(18) 121.6(7) yes
O(1) C(7) C(1) 119.8(7) yes
O(1) C(7) C(8) 121.5(7) yes
C(1) C(7) C(8) 118.5(6) yes
C(7) C(8) C(9) 117.7(7) yes
C(7) C(8) C(13) 123.5(7) yes
C(9) C(8) C(13) 118.7(7) yes
C(8) C(9) C(10) 118.8(7) yes
Cl(1) C(10) C(9) 118.1(6) yes
Cl(1) C(10) C(11) 119.9(6) yes
C(9) C(10) C(11) 122.1(7) yes
Cl(2) C(11) C(10) 121.3(6) yes
Cl(2) C(11) C(12) 120.3(6) yes
C(10) C(11) C(12) 118.4(8) yes
C(11) C(12) C(13) 119.9(7) yes
C(8) C(13) C(12) 122.1(7) yes
C(2) C(14) C(15) 111.3(7) yes
C(4) C(16) C(17) 112.1(7) yes
C(6) C(18) C(19) 113.5(7) yes
C(21) C(20) C(25) 120.3(7) yes
C(21) C(20) C(26) 120.3(7) yes
C(25) C(20) C(26) 119.3(6) yes
C(20) C(21) C(22) 118.8(7) yes
C(20) C(21) C(33) 119.8(6) yes
C(22) C(21) C(33) 121.4(7) yes
C(21) C(22) C(23) 123.0(7) yes
C(22) C(23) C(24) 116.7(7) yes
C(22) C(23) C(35) 120.6(7) yes
C(24) C(23) C(35) 122.6(7) yes
C(23) C(24) C(25) 121.9(7) yes
C(20) C(25) C(24) 119.3(7) yes
C(20) C(25) C(37) 122.5(7) yes
C(24) C(25) C(37) 118.2(7) yes
O(2) C(26) C(20) 122.2(7) yes
O(2) C(26) C(27) 118.3(7) yes
C(20) C(26) C(27) 119.6(6) yes
C(26) C(27) C(28) 118.2(6) yes
C(26) C(27) C(32) 121.9(6) yes
C(28) C(27) C(32) 119.9(6) yes
C(27) C(28) C(29) 118.6(7) yes
Cl(3) C(29) C(28) 118.2(6) yes
Cl(3) C(29) C(30) 120.0(6) yes
C(28) C(29) C(30) 121.8(7) yes
Cl(4) C(30) C(29) 121.3(6) yes
Cl(4) C(30) C(31) 118.9(6) yes
C(29) C(30) C(31) 119.8(7) yes
C(30) C(31) C(32) 119.0(7) yes
C(27) C(32) C(31) 120.8(7) yes
C(21) C(33) C(34) 113.1(6) yes
C(23) C(35) C(36) 114.9(7) yes
C(25) C(37) C(38) 111.7(7) yes
C(2) C(3) H(1) 119.4 no
C(4) C(3) H(1) 119.3 no
C(4) C(5) H(2) 118.1 no
C(6) C(5) H(2) 118.1 no
C(8) C(9) H(3) 120.6 no
C(10) C(9) H(3) 120.6 no
C(11) C(12) H(4) 120.1 no
C(13) C(12) H(4) 120.1 no
C(8) C(13) H(5) 119.0 no
C(12) C(13) H(5) 118.9 no
C(2) C(14) H(6) 109.4 no
C(2) C(14) H(7) 109.4 no
C(15) C(14) H(6) 109.4 no
C(15) C(14) H(7) 109.4 no
H(6) C(14) H(7) 108.0 no
C(14) C(15) H(8) 109.5 no
C(14) C(15) H(9) 109.5 no
C(14) C(15) H(10) 109.5 no
H(8) C(15) H(9) 109.5 no
H(8) C(15) H(10) 109.5 no
H(9) C(15) H(10) 109.5 no
C(4) C(16) H(11) 109.2 no
C(4) C(16) H(12) 109.2 no
C(17) C(16) H(11) 109.2 no
C(17) C(16) H(12) 109.2 no
H(11) C(16) H(12) 107.9 no
C(16) C(17) H(13) 109.5 no
C(16) C(17) H(14) 109.5 no
C(16) C(17) H(15) 109.5 no
H(13) C(17) H(14) 109.5 no
H(13) C(17) H(15) 109.5 no
H(14) C(17) H(15) 109.5 no
C(6) C(18) H(16) 108.9 no
C(6) C(18) H(17) 108.9 no
C(19) C(18) H(16) 108.9 no
C(19) C(18) H(17) 108.9 no
H(16) C(18) H(17) 107.7 no
C(18) C(19) H(18) 109.5 no
C(18) C(19) H(19) 109.5 no
C(18) C(19) H(20) 109.5 no
H(18) C(19) H(19) 109.5 no
H(18) C(19) H(20) 109.5 no
H(19) C(19) H(20) 109.5 no
C(21) C(22) H(21) 118.5 no
C(23) C(22) H(21) 118.5 no
C(23) C(24) H(22) 119.0 no
C(25) C(24) H(22) 119.0 no
C(27) C(28) H(23) 120.7 no
C(29) C(28) H(23) 120.7 no
C(30) C(31) H(24) 120.5 no
C(32) C(31) H(24) 120.5 no
C(27) C(32) H(25) 119.6 no
C(31) C(32) H(25) 119.6 no
C(21) C(33) H(26) 109.0 no
C(21) C(33) H(27) 109.0 no
C(34) C(33) H(26) 109.0 no
C(34) C(33) H(27) 109.0 no
H(26) C(33) H(27) 107.8 no
C(33) C(34) H(28) 109.5 no
C(33) C(34) H(29) 109.5 no
C(33) C(34) H(30) 109.5 no
H(28) C(34) H(29) 109.5 no
H(28) C(34) H(30) 109.5 no
H(29) C(34) H(30) 109.5 no
C(23) C(35) H(31) 108.5 no
C(23) C(35) H(32) 108.5 no
C(36) C(35) H(31) 108.5 no
C(36) C(35) H(32) 108.5 no
H(31) C(35) H(32) 107.5 no
C(35) C(36) H(33) 109.5 no
C(35) C(36) H(34) 109.5 no
C(35) C(36) H(35) 109.5 no
H(33) C(36) H(34) 109.5 no
H(33) C(36) H(35) 109.5 no
H(34) C(36) H(35) 109.5 no
C(25) C(37) H(36) 109.3 no
C(25) C(37) H(37) 109.3 no
C(38) C(37) H(36) 109.3 no
C(38) C(37) H(37) 109.3 no
H(36) C(37) H(37) 107.9 no
C(37) C(38) H(38) 109.5 no
C(37) C(38) H(39) 109.5 no
C(37) C(38) H(40) 109.5 no
H(38) C(38) H(39) 109.5 no
H(38) C(38) H(40) 109.5 no
H(39) C(38) H(40) 109.5 no

loop_
_geom_bond_atom_site_label_1
_geom_bond_atom_site_label_2
_geom_bond_distance
_geom_bond_publ_flag
Cl(1) C(10) 1.748(8) yes
Cl(2) C(11) 1.707(9) yes
O(1) C(7) 1.223(9) yes
C(1) C(2) 1.392(11) yes
C(1) C(6) 1.434(11) yes
C(1) C(7) 1.504(11) yes
C(2) C(3) 1.418(12) yes
C(2) C(14) 1.513(11) yes
C(3) C(4) 1.381(12) yes
C(4) C(5) 1.389(12) yes
C(4) C(16) 1.513(11) yes
C(5) C(6) 1.367(11) yes
C(6) C(18) 1.496(12) yes
C(7) C(8) 1.472(11) yes
C(8) C(9) 1.411(12) yes
C(8) C(13) 1.374(11) yes
C(9) C(10) 1.380(11) yes
C(10) C(11) 1.398(12) yes
C(11) C(12) 1.380(12) yes
C(12) C(13) 1.384(12) yes
C(14) C(15) 1.532(13) yes
C(16) C(17) 1.514(13) yes
C(18) C(19) 1.531(14) yes
Cl(3) C(29) 1.743(8) yes
Cl(4) C(30) 1.734(8) yes
O(2) C(26) 1.236(10) yes
C(20) C(21) 1.411(10) yes
C(20) C(25) 1.387(11) yes
C(20) C(26) 1.483(10) yes
C(21) C(22) 1.368(11) yes
C(21) C(33) 1.521(11) yes
C(22) C(23) 1.409(12) yes
C(23) C(24) 1.396(11) yes
C(23) C(35) 1.496(11) yes
C(24) C(25) 1.398(11) yes
C(25) C(37) 1.525(11) yes
C(26) C(27) 1.495(10) yes
C(27) C(28) 1.410(11) yes
C(27) C(32) 1.397(10) yes
C(28) C(29) 1.369(11) yes
C(29) C(30) 1.395(12) yes
C(30) C(31) 1.397(11) yes
C(31) C(32) 1.388(11) yes
C(33) C(34) 1.500(13) yes
C(35) C(36) 1.522(14) yes
C(37) C(38) 1.548(15) yes
C(3) H(1) 0.950 no
C(5) H(2) 0.950 no
C(9) H(3) 0.950 no
C(12) H(4) 0.950 no
C(13) H(5) 0.950 no
C(14) H(6) 0.990 no
C(14) H(7) 0.990 no
C(15) H(8) 0.980 no
C(15) H(9) 0.980 no
C(15) H(10) 0.980 no
C(16) H(11) 0.990 no
C(16) H(12) 0.990 no
C(17) H(13) 0.980 no
C(17) H(14) 0.980 no
C(17) H(15) 0.980 no
C(18) H(16) 0.990 no
C(18) H(17) 0.990 no
C(19) H(18) 0.980 no
C(19) H(19) 0.980 no
C(19) H(20) 0.980 no
C(22) H(21) 0.950 no
C(24) H(22) 0.950 no
C(28) H(23) 0.950 no
C(31) H(24) 0.950 no
C(32) H(25) 0.950 no
C(33) H(26) 0.990 no
C(33) H(27) 0.990 no
C(34) H(28) 0.980 no
C(34) H(29) 0.980 no
C(34) H(30) 0.980 no
C(35) H(31) 0.990 no
C(35) H(32) 0.990 no
C(36) H(33) 0.980 no
C(36) H(34) 0.980 no
C(36) H(35) 0.980 no
C(37) H(36) 0.990 no
C(37) H(37) 0.990 no
C(38) H(38) 0.980 no
C(38) H(39) 0.980 no
C(38) H(40) 0.980 no

loop_
_geom_contact_atom_site_label_1
_geom_contact_atom_site_label_2
_geom_contact_distance
_geom_contact_site_symmetry_2
Cl(1) C(8) 3.596(8) 3_565
Cl(1) C(9) 3.591(8) 3_565
Cl(1) C(15) 3.506(10) 2_455
O(1) C(2) 3.337(9) 4_455
O(1) C(3) 3.482(11) 4_455
O(1) C(13) 3.518(10) 4_455
O(1) C(14) 3.560(10) 4_455
C(2) O(1) 3.337(9) 4_555
C(3) O(1) 3.482(11) 4_555
C(8) Cl(1) 3.596(8) 3_565
C(9) Cl(1) 3.591(8) 3_565
C(10) C(10) 3.421(11) 3_565
C(13) O(1) 3.518(10) 4_555
C(14) O(1) 3.560(10) 4_555
C(15) Cl(1) 3.506(10) 2_445
C(17) C(24) 3.514(13) 2_546
C(17) C(31) 3.535(14) 3_556
O(2) C(21) 3.498(10) 4_555
O(2) C(22) 3.385(10) 4_555
O(2) C(23) 3.421(10) 4_555
O(2) C(24) 3.574(10) 4_555
O(2) C(32) 3.424(9) 4_555
C(21) O(2) 3.498(10) 4_455
C(22) O(2) 3.385(10) 4_455
C(23) O(2) 3.421(10) 4_455
C(24) C(17) 3.514(13) 2_556
C(24) O(2) 3.574(10) 4_455
C(29) C(29) 3.439(11) 3_556
C(31) C(17) 3.535(14) 3_556
C(32) O(2) 3.424(9) 4_455
Cl(1) H(6) 3.184 3_565
Cl(1) H(8) 3.269 2_455
Cl(1) H(9) 3.599 2_455
Cl(1) H(10) 3.094 2_455
Cl(1) H(22) 3.277 3_566
Cl(1) H(37) 3.055 3_566
Cl(1) H(39) 3.224 3_566
Cl(2) H(3) 3.522 3_565
Cl(2) H(7) 3.236 2_555
Cl(2) H(12) 3.270 4_555
Cl(2) H(35) 3.575 3_566
O(1) H(1) 3.590 4_455
O(1) H(5) 2.656 4_455
O(1) H(6) 3.595 4_455
O(1) H(7) 3.149 4_455
C(1) H(4) 2.992 4_455
C(1) H(5) 3.304 4_455
C(1) H(20) 3.492 4_555
C(2) H(4) 2.873 4_455
C(3) H(4) 2.718 4_455
C(4) H(4) 2.738 4_455
C(5) H(4) 2.913 4_455
C(5) H(19) 3.155 4_555
C(5) H(20) 3.456 4_555
C(6) H(4) 3.070 4_455
C(6) H(5) 3.535 4_455
C(6) H(19) 3.480 4_555
C(6) H(20) 3.178 4_555
C(7) H(5) 3.355 4_455
C(8) H(33) 3.231 3_566
C(9) H(15) 3.044 4_455
C(9) H(33) 3.255 3_566
C(10) H(22) 3.465 3_566
C(10) H(33) 3.278 3_566
C(10) H(35) 3.533 3_566
C(11) H(3) 3.585 3_565
C(11) H(33) 3.336 3_566
C(11) H(35) 3.171 3_566
C(12) H(10) 3.092 4_555
C(12) H(20) 3.497 4_555
C(12) H(33) 3.343 3_566
C(12) H(35) 3.433 3_566
C(13) H(10) 3.577 4_555
C(13) H(20) 2.916 4_555
C(13) H(33) 3.278 3_566
C(14) H(39) 2.966 1_554
C(15) H(4) 3.528 4_455
C(15) H(12) 3.214 3_555
C(15) H(14) 3.436 3_555
C(15) H(37) 3.425 4_454
C(15) H(39) 3.177 1_554
C(16) H(9) 3.207 3_555
C(16) H(38) 3.141 3_556
C(17) H(3) 3.426 4_555
C(17) H(9) 3.228 3_555
C(17) H(22) 3.146 2_546
C(17) H(24) 3.452 3_556
C(17) H(37) 3.260 2_546
C(18) H(20) 3.525 4_555
C(18) H(29) 3.427 .
C(18) H(33) 3.323 3_566
C(19) H(5) 3.214 4_455
C(19) H(16) 3.549 4_455
C(19) H(29) 3.365 4_455
C(19) H(34) 3.536 2_446
H(1) O(1) 3.590 4_555
H(1) H(1) 3.173 3_555
H(1) H(3) 3.264 4_555
H(1) H(4) 3.215 4_455
H(1) H(10) 3.373 3_555
H(2) H(4) 3.491 4_455
H(2) H(19) 3.122 4_555
H(2) Cl(3) 2.993 3_556
H(2) Cl(4) 3.403 3_556
H(2) C(29) 3.231 3_556
H(2) C(30) 3.377 3_556
H(3) Cl(2) 3.522 3_565
H(3) C(11) 3.585 3_565
H(3) C(17) 3.426 4_455
H(3) H(1) 3.264 4_455
H(3) H(10) 3.599 2_455
H(3) H(15) 2.522 4_455
H(4) C(1) 2.992 4_555
H(4) C(2) 2.873 4_555
H(4) C(3) 2.718 4_555
H(4) C(4) 2.738 4_555
H(4) C(5) 2.913 4_555
H(4) C(6) 3.070 4_555
H(4) C(15) 3.528 4_555
H(4) H(1) 3.215 4_555
H(4) H(2) 3.491 4_555
H(4) H(10) 2.785 4_555
H(4) H(12) 3.573 4_555
H(4) H(20) 3.369 4_555
H(5) O(1) 2.656 4_555
H(5) C(1) 3.304 4_555
H(5) C(6) 3.535 4_555
H(5) C(7) 3.355 4_555
H(5) C(19) 3.214 4_555
H(5) H(8) 3.563 4_555
H(5) H(20) 2.240 4_555
H(6) Cl(1) 3.184 3_565
H(6) O(1) 3.595 4_555
H(6) H(8) 3.563 4_555
H(6) H(39) 2.716 1_554
H(7) Cl(2) 3.236 2_545
H(7) O(1) 3.149 4_555
H(7) H(12) 3.193 3_555
H(7) C(38) 3.536 1_554
H(7) H(39) 2.642 1_554
H(8) Cl(1) 3.269 2_445
H(8) H(5) 3.563 4_455
H(8) H(6) 3.563 4_455
H(8) H(37) 3.139 4_454
H(8) H(39) 3.477 1_554
H(8) H(39) 3.460 4_454
H(9) Cl(1) 3.599 2_445
H(9) C(16) 3.207 3_555
H(9) C(17) 3.228 3_555
H(9) H(12) 2.426 3_555
H(9) H(14) 2.593 3_555
H(9) H(15) 3.503 3_555
H(9) C(38) 3.124 1_554
H(9) H(37) 2.881 4_454
H(9) H(38) 3.042 1_554
H(9) H(39) 2.643 1_554
H(9) H(40) 3.182 1_554
H(10) Cl(1) 3.094 2_445
H(10) C(12) 3.092 4_455
H(10) C(13) 3.577 4_455
H(10) H(1) 3.373 3_555
H(10) H(3) 3.599 2_445
H(10) H(4) 2.785 4_455
H(10) H(12) 3.333 3_555
H(10) H(14) 3.544 3_555
H(11) C(27) 3.502 3_556
H(11) C(28) 3.368 3_556
H(11) C(29) 3.161 3_556
H(11) C(30) 3.112 3_556
H(11) C(31) 3.261 3_556
H(11) C(32) 3.458 3_556
H(11) H(38) 2.806 3_556
H(12) Cl(2) 3.270 4_455
H(12) C(15) 3.214 3_555
H(12) H(4) 3.573 4_455
H(12) H(7) 3.193 3_555
H(12) H(9) 2.426 3_555
H(12) H(10) 3.333 3_555
H(12) C(38) 3.428 3_556
H(12) H(38) 2.701 3_556
H(12) H(39) 3.316 3_556
H(13) H(19) 3.313 4_555
H(13) Cl(4) 3.099 3_556
H(13) C(24) 3.204 2_546
H(13) C(30) 2.922 3_556
H(13) C(31) 2.802 3_556
H(13) H(22) 3.039 2_546
H(13) H(24) 2.671 3_556
H(13) H(31) 3.422 2_546
H(14) C(15) 3.436 3_555
H(14) H(9) 2.593 3_555
H(14) H(10) 3.544 3_555
H(14) C(24) 3.078 2_546
H(14) C(25) 3.271 2_546
H(14) C(37) 3.092 2_546
H(14) H(22) 2.725 2_546
H(14) H(24) 3.437 3_556
H(14) H(36) 3.437 2_546
H(14) H(37) 2.310 2_546
H(14) H(38) 3.234 3_556
H(15) C(9) 3.044 4_555
H(15) H(3) 2.522 4_555
H(15) H(9) 3.503 3_555
H(15) H(19) 3.267 4_555
H(15) H(22) 3.156 2_546
H(15) H(33) 3.463 2_546
H(16) C(19) 3.549 4_555
H(16) H(18) 3.257 4_555
H(16) H(19) 3.424 4_555
H(16) H(20) 3.379 4_555
H(16) Cl(3) 3.587 3_556
H(16) C(33) 3.438 .
H(16) C(34) 3.325 .
H(16) H(26) 2.947 .
H(16) H(27) 3.488 .
H(16) H(29) 2.532 .
H(16) H(33) 3.450 3_566
H(17) H(20) 3.338 4_555
H(17) C(36) 3.176 3_566
H(17) H(29) 3.503 .
H(17) H(31) 3.384 3_566
H(17) H(33) 2.416 3_566
H(17) H(34) 3.180 3_566
H(18) H(16) 3.257 4_455
H(18) Cl(3) 3.355 3_556
H(18) C(34) 3.294 4_455
H(18) H(26) 3.429 .
H(18) H(28) 3.348 4_455
H(18) H(29) 2.527 4_455
H(18) H(30) 3.586 4_455
H(18) H(34) 2.822 2_446
H(19) C(5) 3.155 4_455
H(19) C(6) 3.480 4_455
H(19) H(2) 3.122 4_455
H(19) H(13) 3.313 4_455
H(19) H(15) 3.267 4_455
H(19) H(16) 3.424 4_455
H(19) Cl(4) 3.405 2_456
H(19) H(29) 3.449 4_455
H(20) C(1) 3.492 4_455
H(20) C(5) 3.456 4_455
H(20) C(6) 3.178 4_455
H(20) C(12) 3.497 4_455
H(20) C(13) 2.916 4_455
H(20) C(18) 3.525 4_455
H(20) H(4) 3.369 4_455
H(20) H(5) 2.240 4_455
H(20) H(16) 3.379 4_455
H(20) H(17) 3.338 4_455
H(20) H(34) 3.390 2_446
Cl(3) H(2) 2.993 3_556
Cl(3) H(16) 3.587 3_556
Cl(3) H(18) 3.355 3_556
Cl(3) H(27) 2.842 3_556
Cl(3) H(29) 3.580 2_546
Cl(3) H(30) 3.027 2_546
Cl(3) H(32) 3.353 4_555
Cl(3) H(34) 3.103 4_555
Cl(4) H(2) 3.403 3_556
Cl(4) H(13) 3.099 3_556
Cl(4) H(19) 3.405 2_446
Cl(4) H(21) 3.117 2_446
Cl(4) H(23) 3.443 3_556
Cl(4) H(26) 3.468 2_446
Cl(4) H(28) 3.101 3_556
Cl(4) H(31) 3.315 4_455
O(2) H(25) 2.494 4_555
O(2) H(40) 3.498 4_555
C(20) H(24) 3.019 4_555
C(20) H(25) 3.348 4_555
C(21) H(24) 2.910 4_555
C(22) H(21) 3.539 3_566
C(22) H(23) 3.573 4_455
C(22) H(24) 2.874 4_555
C(23) H(23) 3.264 4_455
C(23) H(24) 3.024 4_555
C(24) H(13) 3.204 2_556
C(24) H(14) 3.078 2_556
C(24) H(24) 3.109 4_555
C(25) H(14) 3.271 2_556
C(25) H(24) 3.113 4_555
C(26) H(25) 3.265 4_555
C(27) H(11) 3.502 3_556
C(28) H(11) 3.368 3_556
C(28) H(32) 3.418 4_555
C(28) H(35) 3.489 4_555
C(29) H(2) 3.231 3_556
C(29) H(11) 3.161 3_556
C(30) H(2) 3.377 3_556
C(30) H(11) 3.112 3_556
C(30) H(13) 2.922 3_556
C(31) H(11) 3.261 3_556
C(31) H(13) 2.802 3_556
C(31) H(30) 2.990 4_455
C(32) H(11) 3.458 3_556
C(32) H(30) 3.205 4_455
C(33) H(16) 3.438 .
C(33) H(28) 3.557 4_455
C(33) H(31) 3.523 3_566
C(34) H(16) 3.325 .
C(34) H(18) 3.294 4_555
C(34) H(24) 3.526 4_555
C(34) H(25) 3.582 4_555
C(34) H(31) 3.540 3_566
C(34) H(32) 3.337 3_566
C(35) H(21) 3.362 3_566
C(35) H(23) 3.061 4_455
C(35) H(26) 3.593 3_566
C(35) H(29) 3.475 3_566
C(35) H(30) 3.493 3_566
C(36) H(17) 3.176 3_566
C(36) H(23) 3.193 4_455
C(36) H(29) 3.536 3_566
C(37) H(14) 3.092 2_556
C(37) H(40) 3.475 4_555
C(38) H(7) 3.536 1_556
C(38) H(9) 3.124 1_556
C(38) H(12) 3.428 3_556
C(38) H(36) 3.584 4_455
H(21) Cl(4) 3.117 2_456
H(21) C(22) 3.539 3_566
H(21) C(35) 3.362 3_566
H(21) H(21) 2.884 3_566
H(21) H(23) 3.553 4_455
H(21) H(24) 3.339 4_555
H(21) H(31) 2.854 3_566
H(21) H(32) 3.064 3_566
H(22) Cl(1) 3.277 3_566
H(22) C(10) 3.465 3_566
H(22) C(17) 3.146 2_556
H(22) H(13) 3.039 2_556
H(22) H(14) 2.725 2_556
H(22) H(15) 3.156 2_556
H(23) Cl(4) 3.443 3_556
H(23) C(22) 3.573 4_555
H(23) C(23) 3.264 4_555
H(23) C(35) 3.061 4_555
H(23) C(36) 3.193 4_555
H(23) H(21) 3.553 4_555
H(23) H(32) 2.548 4_555
H(23) H(34) 3.160 4_555
H(23) H(35) 2.862 4_555
H(24) C(17) 3.452 3_556
H(24) H(13) 2.671 3_556
H(24) H(14) 3.437 3_556
H(24) C(20) 3.019 4_455
H(24) C(21) 2.910 4_455
H(24) C(22) 2.874 4_455
H(24) C(23) 3.024 4_455
H(24) C(24) 3.109 4_455
H(24) C(25) 3.113 4_455
H(24) C(34) 3.526 4_455
H(24) H(21) 3.339 4_455
H(24) H(30) 2.715 4_455
H(24) H(31) 3.592 4_455
H(25) O(2) 2.494 4_455
H(25) C(20) 3.348 4_455
H(25) C(26) 3.265 4_455
H(25) C(34) 3.582 4_455
H(25) H(28) 3.242 4_455
H(25) H(30) 3.076 4_455
H(26) H(16) 2.947 .
H(26) H(18) 3.429 .
H(26) Cl(4) 3.468 2_456
H(26) C(35) 3.593 3_566
H(26) H(28) 3.078 4_455
H(26) H(31) 2.833 3_566
H(26) H(32) 3.479 3_566
H(27) H(16) 3.488 .
H(27) Cl(3) 2.842 3_556
H(27) H(28) 3.314 4_455
H(27) H(30) 3.528 4_455
H(28) H(18) 3.348 4_555
H(28) Cl(4) 3.101 3_556
H(28) C(33) 3.557 4_555
H(28) H(25) 3.242 4_555
H(28) H(26) 3.078 4_555
H(28) H(27) 3.314 4_555
H(29) C(18) 3.427 .
H(29) C(19) 3.365 4_555
H(29) H(16) 2.532 .
H(29) H(17) 3.503 .
H(29) H(18) 2.527 4_555
H(29) H(19) 3.449 4_555
H(29) Cl(3) 3.580 2_556
H(29) C(35) 3.475 3_566
H(29) C(36) 3.536 3_566
H(29) H(31) 3.184 3_566
H(29) H(32) 3.163 3_566
H(29) H(34) 2.926 3_566
H(30) H(18) 3.586 4_555
H(30) Cl(3) 3.027 2_556
H(30) C(31) 2.990 4_555
H(30) C(32) 3.205 4_555
H(30) C(35) 3.493 3_566
H(30) H(24) 2.715 4_555
H(30) H(25) 3.076 4_555
H(30) H(27) 3.528 4_555
H(30) H(31) 3.400 3_566
H(30) H(32) 2.789 3_566
H(30) H(34) 3.463 3_566
H(31) H(13) 3.422 2_556
H(31) H(17) 3.384 3_566
H(31) Cl(4) 3.315 4_555
H(31) C(33) 3.523 3_566
H(31) C(34) 3.540 3_566
H(31) H(21) 2.854 3_566
H(31) H(24) 3.592 4_555
H(31) H(26) 2.833 3_566
H(31) H(29) 3.184 3_566
H(31) H(30) 3.400 3_566
H(32) Cl(3) 3.353 4_455
H(32) C(28) 3.418 4_455
H(32) C(34) 3.337 3_566
H(32) H(21) 3.064 3_566
H(32) H(23) 2.548 4_455
H(32) H(26) 3.479 3_566
H(32) H(29) 3.163 3_566
H(32) H(30) 2.789 3_566
H(33) C(8) 3.231 3_566
H(33) C(9) 3.255 3_566
H(33) C(10) 3.278 3_566
H(33) C(11) 3.336 3_566
H(33) C(12) 3.343 3_566
H(33) C(13) 3.278 3_566
H(33) C(18) 3.323 3_566
H(33) H(15) 3.463 2_556
H(33) H(16) 3.450 3_566
H(33) H(17) 2.416 3_566
H(34) C(19) 3.536 2_456
H(34) H(17) 3.180 3_566
H(34) H(18) 2.822 2_456
H(34) H(20) 3.390 2_456
H(34) Cl(3) 3.103 4_455
H(34) H(23) 3.160 4_455
H(34) H(29) 2.926 3_566
H(34) H(30) 3.463 3_566
H(35) Cl(2) 3.575 3_566
H(35) C(10) 3.533 3_566
H(35) C(11) 3.171 3_566
H(35) C(12) 3.433 3_566
H(35) C(28) 3.489 4_455
H(35) H(23) 2.862 4_455
H(36) H(14) 3.437 2_556
H(36) C(38) 3.584 4_555
H(36) H(40) 2.706 4_555
H(37) Cl(1) 3.055 3_566
H(37) C(15) 3.425 4_556
H(37) C(17) 3.260 2_556
H(37) H(8) 3.139 4_556
H(37) H(9) 2.881 4_556
H(37) H(14) 2.310 2_556
H(37) H(40) 3.364 4_555
H(38) C(16) 3.141 3_556
H(38) H(9) 3.042 1_556
H(38) H(11) 2.806 3_556
H(38) H(12) 2.701 3_556
H(38) H(14) 3.234 3_556
H(39) Cl(1) 3.224 3_566
H(39) C(14) 2.966 1_556
H(39) C(15) 3.177 1_556
H(39) H(6) 2.716 1_556
H(39) H(7) 2.642 1_556
H(39) H(8) 3.477 1_556
H(39) H(8) 3.460 4_556
H(39) H(9) 2.643 1_556
H(39) H(12) 3.316 3_556
H(40) H(9) 3.182 1_556
H(40) O(2) 3.498 4_455
H(40) C(37) 3.475 4_455
H(40) H(36) 2.706 4_455
H(40) H(37) 3.364 4_455

loop_
_geom_torsion_atom_site_label_1
_geom_torsion_atom_site_label_2
_geom_torsion_atom_site_label_3
_geom_torsion_atom_site_label_4
_geom_torsion
C(2) C(1) C(6) C(5) -4.3(12)
C(2) C(1) C(6) C(18) 176.4(7)
C(6) C(1) C(2) C(3) 4.5(11)
C(6) C(1) C(2) C(14) -179.9(6)
C(2) C(1) C(7) O(1) 87.7(10)
C(2) C(1) C(7) C(8) -97.9(9)
C(7) C(1) C(2) C(3) -174.3(7)
C(7) C(1) C(2) C(14) 1.3(11)
C(6) C(1) C(7) O(1) -91.1(10)
C(6) C(1) C(7) C(8) 83.3(10)
C(7) C(1) C(6) C(5) 174.4(7)
C(7) C(1) C(6) C(18) -4.9(12)
C(1) C(2) C(3) C(4) -1.2(12)
C(1) C(2) C(14) C(15) -92.2(10)
C(3) C(2) C(14) C(15) 83.3(10)
C(14) C(2) C(3) C(4) -176.8(8)
C(2) C(3) C(4) C(5) -2.1(12)
C(2) C(3) C(4) C(16) 178.4(7)
C(3) C(4) C(5) C(6) 2.3(13)
C(3) C(4) C(16) C(17) 88.5(10)
C(5) C(4) C(16) C(17) -90.9(10)
C(16) C(4) C(5) C(6) -178.2(8)
C(4) C(5) C(6) C(1) 0.8(13)
C(4) C(5) C(6) C(18) -179.9(6)
C(1) C(6) C(18) C(19) 87.9(10)
C(5) C(6) C(18) C(19) -91.4(10)
O(1) C(7) C(8) C(9) 7.6(12)
O(1) C(7) C(8) C(13) -169.2(8)
C(1) C(7) C(8) C(9) -166.7(7)
C(1) C(7) C(8) C(13) 16.5(12)
C(7) C(8) C(9) C(10) -179.5(7)
C(7) C(8) C(13) C(12) 178.3(8)
C(9) C(8) C(13) C(12) 1.5(12)
C(13) C(8) C(9) C(10) -2.5(11)
C(8) C(9) C(10) Cl(1) -177.8(6)
C(8) C(9) C(10) C(11) 1.7(12)
Cl(1) C(10) C(11) Cl(2) -1.2(10)
Cl(1) C(10) C(11) C(12) 179.7(5)
C(9) C(10) C(11) Cl(2) 179.3(6)
C(9) C(10) C(11) C(12) 0.3(10)
Cl(2) C(11) C(12) C(13) 179.6(6)
C(10) C(11) C(12) C(13) -1.3(13)
C(11) C(12) C(13) C(8) 0.4(10)
C(21) C(20) C(25) C(24) 1.1(12)
C(21) C(20) C(25) C(37) 179.3(7)
C(25) C(20) C(21) C(22) 0.5(10)
C(25) C(20) C(21) C(33) 178.9(7)
C(21) C(20) C(26) O(2) 96.9(9)
C(21) C(20) C(26) C(27) -82.3(10)
C(26) C(20) C(21) C(22) -176.9(7)
C(26) C(20) C(21) C(33) 1.4(11)
C(25) C(20) C(26) O(2) -80.6(11)
C(25) C(20) C(26) C(27) 100.3(9)
C(26) C(20) C(25) C(24) 178.5(7)
C(26) C(20) C(25) C(37) -3.2(11)
C(20) C(21) C(22) C(23) -2.2(12)
C(20) C(21) C(33) C(34) -81.9(9)
C(22) C(21) C(33) C(34) 96.5(9)
C(33) C(21) C(22) C(23) 179.4(7)
C(21) C(22) C(23) C(24) 2.3(12)
C(21) C(22) C(23) C(35) 178.6(8)
C(22) C(23) C(24) C(25) -0.6(11)
C(22) C(23) C(35) C(36) 154.7(8)
C(24) C(23) C(35) C(36) -29.2(12)
C(35) C(23) C(24) C(25) -176.9(8)
C(23) C(24) C(25) C(20) -1.0(13)
C(23) C(24) C(25) C(37) -179.3(8)
C(20) C(25) C(37) C(38) -91.3(9)
C(24) C(25) C(37) C(38) 87.0(9)
O(2) C(26) C(27) C(28) -4.2(11)
O(2) C(26) C(27) C(32) 177.0(7)
C(20) C(26) C(27) C(28) 175.0(7)
C(20) C(26) C(27) C(32) -3.8(11)
C(26) C(27) C(28) C(29) -179.3(7)
C(26) C(27) C(32) C(31) 180.0(7)
C(28) C(27) C(32) C(31) 1.2(12)
C(32) C(27) C(28) C(29) -0.5(9)
C(27) C(28) C(29) Cl(3) -179.0(6)
C(27) C(28) C(29) C(30) 0.1(10)
Cl(3) C(29) C(30) Cl(4) -2.3(10)
Cl(3) C(29) C(30) C(31) 178.7(6)
C(28) C(29) C(30) Cl(4) 178.5(6)
C(28) C(29) C(30) C(31) -0.5(10)
Cl(4) C(30) C(31) C(32) -177.8(6)
C(29) C(30) C(31) C(32) 1.2(12)
C(30) C(31) C(32) C(27) -1.6(12)
